data_1561160
loop_
_publ_author_name
'Abeysinghe, Dileka'
'Smith, Mark D.'
'Morrison, Gregory'
'Yeon, Jeongho'
'zur Loye, Hans-Conrad'

_publ_section_title
;
 Facile in-situ reduction: Crystal growth and magnetic studies of reduced
 vanadium (III/IV) silicates CaxLn1&#x2212;xVSiO5 (Ln = Ce--Nd, Sm--Lu, Y)
;
_journal_name_full 'Journal of Solid State Chemistry'
_journal_page_first 80
_journal_page_last 86
_journal_paper_doi 10.1016/j.jssc.2018.01.004
_journal_volume 260
_journal_year 2018
_chemical_formula_moiety 'Ca0.67 Dy0.33 O5 Si V'
_chemical_formula_sum 'Ca0.67 Dy0.33 O5 Si V'
_chemical_formula_weight 240.09
_space_group_crystal_system monoclinic
_space_group_IT_number 15
_space_group_name_Hall '-C 2yc'
_space_group_name_H-M_alt 'C 1 2/c 1'
_atom_sites_solution_hydrogens .
_cell_angle_alpha 90
_cell_angle_beta 112.994(2)
_cell_angle_gamma 90
_cell_formula_units_Z 4
_cell_length_a 6.5254(7)
_cell_length_b 8.7317(10)
_cell_length_c 6.9253(8)
_cell_measurement_reflns_used 5085
_cell_measurement_temperature 303(2)
_cell_measurement_theta_max 40.384
_cell_measurement_theta_min 3.196
_cell_volume 363.24(7)
_computing_cell_refinement 'SAINT Version 8.37a (Bruker, 2014)'
_computing_data_collection 'Bruker APEX3 v2016.5-0 (Bruker, 2016)'
_computing_data_reduction 'SAINT Version 8.37a (Bruker, 2014)'
_computing_molecular_graphics various
_computing_publication_material various
_computing_structure_refinement 'SHELXL-2016/6 (Sheldrick, 2016)'
_computing_structure_solution 'SHELXS (Sheldrick, 2008)'
_diffrn_ambient_temperature 303(2)
_diffrn_detector_area_resol_mean 10.4
_diffrn_measured_fraction_theta_full 1.000
_diffrn_measured_fraction_theta_max 1.000
_diffrn_measurement_device_type 'Bruker D8 QUEST'
_diffrn_measurement_method '\w and \f scans'
_diffrn_radiation_type MoK\a
_diffrn_radiation_wavelength 0.71073
_diffrn_reflns_av_R_equivalents 0.0236
_diffrn_reflns_av_unetI/netI 0.0137
_diffrn_reflns_Laue_measured_fraction_full 1.000
_diffrn_reflns_Laue_measured_fraction_max 1.000
_diffrn_reflns_limit_h_max 11
_diffrn_reflns_limit_h_min -11
_diffrn_reflns_limit_k_max 15
_diffrn_reflns_limit_k_min -15
_diffrn_reflns_limit_l_max 12
_diffrn_reflns_limit_l_min -12
_diffrn_reflns_number 9163
_diffrn_reflns_point_group_measured_fraction_full 1.000
_diffrn_reflns_point_group_measured_fraction_max 1.000
_diffrn_reflns_theta_full 40.385
_diffrn_reflns_theta_max 40.385
_diffrn_reflns_theta_min 4.118
_diffrn_source 'microfocus sealed X-ray tube'
_exptl_absorpt_coefficient_mu 10.671
_exptl_absorpt_correction_T_max 0.1175
_exptl_absorpt_correction_T_min 0.0635
_exptl_absorpt_correction_type multi-scan
_exptl_absorpt_process_details
;
 SADABS 2016/2: Krause, L., Herbst-Irmer, R., Sheldrick G.M. & Stalke D.,
 J. Appl. Cryst. 48 (2015) 3-10
;
_exptl_crystal_colour black
_exptl_crystal_density_diffrn 4.390
_exptl_crystal_description irregular
_exptl_crystal_F_000 450
_exptl_crystal_size_max 0.040
_exptl_crystal_size_mid 0.040
_exptl_crystal_size_min 0.020
_refine_diff_density_max 1.365
_refine_diff_density_min -0.926
_refine_diff_density_rms 0.175
_refine_ls_extinction_coef 0.0062(5)
_refine_ls_extinction_expression Fc^*^=kFc[1+0.001xFc^2^\l^3^/sin(2\q)]^-1/4^
_refine_ls_extinction_method 'SHELXL-2016/6 (Sheldrick 2016)'
_refine_ls_goodness_of_fit_ref 1.357
_refine_ls_hydrogen_treatment undef
_refine_ls_matrix_type full
_refine_ls_number_parameters 42
_refine_ls_number_reflns 1150
_refine_ls_number_restraints 0
_refine_ls_restrained_S_all 1.357
_refine_ls_R_factor_all 0.0333
_refine_ls_R_factor_gt 0.0268
_refine_ls_shift/su_max 0.000
_refine_ls_shift/su_mean 0.000
_refine_ls_structure_factor_coef Fsqd
_refine_ls_weighting_details 'w=1/[\s^2^(Fo^2^)+(0.0037P)^2^+1.7616P] where P=(Fo^2^+2Fc^2^)/3'
_refine_ls_weighting_scheme calc
_refine_ls_wR_factor_gt 0.0508
_refine_ls_wR_factor_ref 0.0520
_reflns_Friedel_coverage 0.000
_reflns_Friedel_fraction_full .
_reflns_Friedel_fraction_max .
_reflns_number_gt 1018
_reflns_number_total 1150
_reflns_threshold_expression 'I > 2\s(I)'
_cod_data_source_file 8.cif
_cod_data_source_block 8
_cod_original_sg_symbol_H-M 'C 2/c'
_cod_database_code 1561160
_shelx_space_group_comment
;
The symmetry employed for this shelxl refinement is uniquely defined
by the following loop, which should always be used as a source of
symmetry information in preference to the above space-group names.
They are only intended as comments.
;
_shelx_estimated_absorpt_t_min 0.675
_shelx_estimated_absorpt_t_max 0.815

loop_
_space_group_symop_operation_xyz
'x, y, z'
'-x, y, -z+1/2'
'x+1/2, y+1/2, z'
'-x+1/2, y+1/2, -z+1/2'
'-x, -y, -z'
'x, -y, z-1/2'
'-x+1/2, -y+1/2, -z'
'x+1/2, -y+1/2, z-1/2'

loop_
_atom_site_label
_atom_site_type_symbol
_atom_site_fract_x
_atom_site_fract_y
_atom_site_fract_z
_atom_site_U_iso_or_equiv
_atom_site_adp_type
_atom_site_occupancy
_atom_site_site_symmetry_order
_atom_site_calc_flag
_atom_site_refinement_flags_posn
_atom_site_refinement_flags_adp
_atom_site_refinement_flags_occupancy
_atom_site_disorder_assembly
_atom_site_disorder_group
Dy1 Dy 0.000000 0.33111(3) 0.250000 0.01804(9) Uani 0.3348(18) 2 d S T P . .
Ca1 Ca 0.000000 0.33111(3) 0.250000 0.01804(9) Uani 0.6652(18) 2 d S T P . .
V1 V 0.000000 0.000000 0.000000 0.00980(10) Uani 1 2 d S . P . .
Si1 Si 0.000000 0.68154(8) 0.250000 0.00771(13) Uani 1 2 d S T P . .
O1 O 0.3194(2) 0.06490(16) 0.0840(2) 0.0138(3) Uani 1 1 d . . . . .
O2 O 0.3913(2) 0.28656(16) 0.3816(2) 0.0120(2) Uani 1 1 d . . . . .
O3 O 0.000000 0.0690(2) 0.250000 0.0139(3) Uani 1 2 d S T P . .

loop_
_atom_site_aniso_label
_atom_site_aniso_U_11
_atom_site_aniso_U_22
_atom_site_aniso_U_33
_atom_site_aniso_U_23
_atom_site_aniso_U_13
_atom_site_aniso_U_12
Dy1 0.01025(11) 0.00922(10) 0.02610(16) 0.000 -0.00217(9) 0.000
Ca1 0.01025(11) 0.00922(10) 0.02610(16) 0.000 -0.00217(9) 0.000
V1 0.00907(16) 0.01117(16) 0.00876(16) 0.00051(13) 0.00307(12) 0.00073(12)
Si1 0.0068(2) 0.0069(3) 0.0086(3) 0.000 0.0022(2) 0.000
O1 0.0092(5) 0.0137(5) 0.0154(6) -0.0040(5) 0.0015(4) -0.0005(4)
O2 0.0114(5) 0.0115(5) 0.0138(6) -0.0024(4) 0.0058(4) -0.0018(4)
O3 0.0144(8) 0.0129(8) 0.0121(8) 0.000 0.0027(6) 0.000

loop_
_atom_type_symbol
_atom_type_description
_atom_type_scat_dispersion_real
_atom_type_scat_dispersion_imag
_atom_type_scat_source
O O 0.0106 0.0060 'International Tables Vol C Tables 4.2.6.8 and 6.1.1.4'
Si Si 0.0817 0.0704 'International Tables Vol C Tables 4.2.6.8 and 6.1.1.4'
Ca Ca 0.2262 0.3064 'International Tables Vol C Tables 4.2.6.8 and 6.1.1.4'
V V 0.3005 0.5294 'International Tables Vol C Tables 4.2.6.8 and 6.1.1.4'
Dy Dy -0.1892 4.4098 'International Tables Vol C Tables 4.2.6.8 and 6.1.1.4'

loop_
_geom_angle_atom_site_label_1
_geom_angle_atom_site_label_2
_geom_angle_atom_site_label_3
_geom_angle
_geom_angle_site_symmetry_1
_geom_angle_site_symmetry_3
O3 Dy1 O2 80.61(3) . .
O3 Dy1 O2 80.61(3) . 2
O2 Dy1 O2 161.22(7) . 2
O3 Dy1 O1 147.81(3) . 4
O2 Dy1 O1 72.85(5) . 4
O2 Dy1 O1 124.82(5) 2 4
O3 Dy1 O1 147.81(3) . 3_455
O2 Dy1 O1 124.82(5) . 3_455
O2 Dy1 O1 72.85(5) 2 3_455
O1 Dy1 O1 64.38(7) 4 3_455
O3 Dy1 O2 66.53(3) . 8_455
O2 Dy1 O2 98.78(5) . 8_455
O2 Dy1 O2 73.58(5) 2 8_455
O1 Dy1 O2 134.65(5) 4 8_455
O1 Dy1 O2 88.36(5) 3_455 8_455
O3 Dy1 O2 66.53(3) . 7_556
O2 Dy1 O2 73.58(5) . 7_556
O2 Dy1 O2 98.78(5) 2 7_556
O1 Dy1 O2 88.36(5) 4 7_556
O1 Dy1 O2 134.65(5) 3_455 7_556
O2 Dy1 O2 133.06(6) 8_455 7_556
O3 Dy1 Si1 180.0 . .
O2 Dy1 Si1 99.39(3) . .
O2 Dy1 Si1 99.39(3) 2 .
O1 Dy1 Si1 32.19(3) 4 .
O1 Dy1 Si1 32.19(3) 3_455 .
O2 Dy1 Si1 113.47(3) 8_455 .
O2 Dy1 Si1 113.47(3) 7_556 .
O3 Dy1 V1 30.914(5) . .
O2 Dy1 V1 80.88(3) . .
O2 Dy1 V1 83.03(3) 2 .
O1 Dy1 V1 150.79(4) 4 .
O1 Dy1 V1 125.40(4) 3_455 .
O2 Dy1 V1 37.38(3) 8_455 .
O2 Dy1 V1 96.39(3) 7_556 .
Si1 Dy1 V1 149.086(5) . .
O3 Dy1 V1 30.914(5) . 2
O2 Dy1 V1 83.03(3) . 2
O2 Dy1 V1 80.88(3) 2 2
O1 Dy1 V1 125.40(4) 4 2
O1 Dy1 V1 150.79(4) 3_455 2
O2 Dy1 V1 96.39(3) 8_455 2
O2 Dy1 V1 37.38(3) 7_556 2
Si1 Dy1 V1 149.086(5) . 2
V1 Dy1 V1 61.829(9) . 2
O3 Dy1 V1 115.893(6) . 4
O2 Dy1 V1 36.80(3) . 4
O2 Dy1 V1 160.60(4) 2 4
O1 Dy1 V1 36.09(3) 4 4
O1 Dy1 V1 93.96(3) 3_455 4
O2 Dy1 V1 121.22(3) 8_455 4
O2 Dy1 V1 80.19(3) 7_556 4
Si1 Dy1 V1 64.107(6) . 4
V1 Dy1 V1 116.368(5) . 4
V1 Dy1 V1 107.768(5) 2 4
O3 Dy1 V1 115.893(6) . 3_455
O2 Dy1 V1 160.60(4) . 3_455
O2 Dy1 V1 36.80(3) 2 3_455
O1 Dy1 V1 93.96(3) 4 3_455
O1 Dy1 V1 36.09(3) 3_455 3_455
O2 Dy1 V1 80.19(3) 8_455 3_455
O2 Dy1 V1 121.22(3) 7_556 3_455
Si1 Dy1 V1 64.107(6) . 3_455
V1 Dy1 V1 107.767(6) . 3_455
V1 Dy1 V1 116.368(6) 2 3_455
V1 Dy1 V1 128.215(11) 4 3_455
O3 V1 O3 180.0 5 .
O3 V1 O1 90.95(5) 5 5
O3 V1 O1 89.05(5) . 5
O3 V1 O1 89.05(5) 5 .
O3 V1 O1 90.95(5) . .
O1 V1 O1 180.0 5 .
O3 V1 O2 92.80(7) 5 8_455
O3 V1 O2 87.20(7) . 8_455
O1 V1 O2 89.02(6) 5 8_455
O1 V1 O2 90.98(6) . 8_455
O3 V1 O2 87.20(7) 5 4_545
O3 V1 O2 92.80(7) . 4_545
O1 V1 O2 90.98(6) 5 4_545
O1 V1 O2 89.02(6) . 4_545
O2 V1 O2 180.00(3) 8_455 4_545
O3 V1 Dy1 140.11(6) 5 .
O3 V1 Dy1 39.89(6) . .
O1 V1 Dy1 100.49(4) 5 .
O1 V1 Dy1 79.51(4) . .
O2 V1 Dy1 49.87(4) 8_455 .
O2 V1 Dy1 130.13(4) 4_545 .
O3 V1 Dy1 39.89(6) 5 5
O3 V1 Dy1 140.11(6) . 5
O1 V1 Dy1 79.51(4) 5 5
O1 V1 Dy1 100.49(4) . 5
O2 V1 Dy1 130.13(4) 8_455 5
O2 V1 Dy1 49.87(4) 4_545 5
Dy1 V1 Dy1 180.0 . 5
O3 V1 Dy1 90.91(3) 5 7_455
O3 V1 Dy1 89.09(3) . 7_455
O1 V1 Dy1 44.86(4) 5 7_455
O1 V1 Dy1 135.14(4) . 7_455
O2 V1 Dy1 44.21(4) 8_455 7_455
O2 V1 Dy1 135.79(4) 4_545 7_455
Dy1 V1 Dy1 72.233(6) . 7_455
Dy1 V1 Dy1 107.767(5) 5 7_455
O3 V1 Dy1 89.09(3) 5 3_545
O3 V1 Dy1 90.91(3) . 3_545
O1 V1 Dy1 135.14(4) 5 3_545
O1 V1 Dy1 44.86(4) . 3_545
O2 V1 Dy1 135.79(4) 8_455 3_545
O2 V1 Dy1 44.21(4) 4_545 3_545
Dy1 V1 Dy1 107.767(6) . 3_545
Dy1 V1 Dy1 72.233(5) 5 3_545
Dy1 V1 Dy1 180.0 7_455 3_545
O2 Si1 O2 111.86(11) 3_455 4
O2 Si1 O1 112.91(7) 3_455 3_455
O2 Si1 O1 107.85(8) 4 3_455
O2 Si1 O1 107.85(8) 3_455 4
O2 Si1 O1 112.91(7) 4 4
O1 Si1 O1 103.21(11) 3_455 4
O2 Si1 Dy1 124.07(5) 3_455 .
O2 Si1 Dy1 124.07(5) 4 .
O1 Si1 Dy1 51.60(5) 3_455 .
O1 Si1 Dy1 51.60(5) 4 .
O2 Si1 Ca1 138.03(6) 3_455 5_565
O2 Si1 Ca1 44.95(5) 4 5_565
O1 Si1 Ca1 63.90(6) 3_455 5_565
O1 Si1 Ca1 113.60(6) 4 5_565
Dy1 Si1 Ca1 88.171(12) . 5_565
O2 Si1 Ca1 44.95(5) 3_455 5_566
O2 Si1 Ca1 138.03(6) 4 5_566
O1 Si1 Ca1 113.60(6) 3_455 5_566
O1 Si1 Ca1 63.90(6) 4 5_566
Dy1 Si1 Ca1 88.171(12) . 5_566
Ca1 Si1 Ca1 176.34(2) 5_565 5_566
O2 Si1 Ca1 113.33(5) 3_455 3
O2 Si1 Ca1 35.67(5) 4 3
O1 Si1 Ca1 130.06(6) 3_455 3
O1 Si1 Ca1 79.51(5) 4 3
Dy1 Si1 Ca1 111.816(11) . 3
Ca1 Si1 Ca1 69.474(4) 5_565 3
Ca1 Si1 Ca1 111.984(6) 5_566 3
O2 Si1 Ca1 35.67(5) 3_455 3_455
O2 Si1 Ca1 113.33(5) 4 3_455
O1 Si1 Ca1 79.51(5) 3_455 3_455
O1 Si1 Ca1 130.06(6) 4 3_455
Dy1 Si1 Ca1 111.816(11) . 3_455
Ca1 Si1 Ca1 111.984(6) 5_565 3_455
Ca1 Si1 Ca1 69.474(4) 5_566 3_455
Ca1 Si1 Ca1 136.37(2) 3 3_455
Si1 O1 V1 139.14(9) 3_545 .
Si1 O1 Dy1 96.21(7) 3_545 3_545
V1 O1 Dy1 99.05(6) . 3_545
Si1 O1 Ca1 87.88(6) 3_545 7
V1 O1 Ca1 121.12(6) . 7
Dy1 O1 Ca1 110.17(5) 3_545 7
Si1 O2 V1 125.11(8) 3_545 4
Si1 O2 Dy1 120.73(7) 3_545 .
V1 O2 Dy1 98.99(6) 4 .
Si1 O2 Dy1 108.42(7) 3_545 7_556
V1 O2 Dy1 92.75(5) 4 7_556
Dy1 O2 Dy1 106.42(5) . 7_556
V1 O3 V1 141.60(12) . 2
V1 O3 Dy1 109.20(6) . .
V1 O3 Dy1 109.20(6) 2 .

loop_
_geom_bond_atom_site_label_1
_geom_bond_atom_site_label_2
_geom_bond_distance
_geom_bond_site_symmetry_2
Dy1 O3 2.288(2) .
Dy1 O2 2.3841(14) .
Dy1 O2 2.3841(14) 2
Dy1 O1 2.4122(15) 4
Dy1 O1 2.4122(15) 3_455
Dy1 O2 2.5796(15) 8_455
Dy1 O2 2.5796(15) 7_556
Dy1 Si1 3.0599(8) .
Dy1 V1 3.3699(4) .
Dy1 V1 3.3699(4) 2
Dy1 V1 3.3770(3) 4
Dy1 V1 3.3770(3) 3_455
V1 O3 1.8333(7) 5
V1 O3 1.8333(7) .
V1 O1 2.0143(14) 5
V1 O1 2.0143(14) .
V1 O2 2.0480(14) 8_455
V1 O2 2.0480(14) 4_545
Si1 O2 1.6369(15) 3_455
Si1 O2 1.6369(15) 4
Si1 O1 1.6398(14) 3_455
Si1 O1 1.6398(14) 4
